data_2016248
loop_
_publ_author_name
'Habibi, Mohammad Hossein'
'Fallah Shojaie, Abdollah'
'Mokhtari, Reza'
'Brooks, Neil R.'
'Clegg, William'

_publ_section_title
;
 Bis[<i>N</i>-(4-nitrophenyl)thiobenzamidato]mercury(II)
;
_journal_coeditor_code FA3119
_journal_issue 11
_journal_name_full 'Acta Crystallographica Section C'
_journal_page_first m494
_journal_page_last m495
_journal_paper_doi 10.1107/S010827010704694X
_journal_volume 63
_journal_year 2007
_chemical_formula_iupac '[Hg (C13 H9 N2 O2 S1)2]'
_chemical_formula_moiety 'C26 H18 Hg N4 O4 S2'
_chemical_formula_sum 'C26 H18 Hg N4 O4 S2'
_chemical_formula_weight 715.15
_chemical_name_systematic
;
Bis[<i>N</i>-(4-nitrophenyl)thiobenzamidato]mercury(II)
;
_space_group_IT_number 14
_symmetry_cell_setting monoclinic
_symmetry_space_group_name_Hall '-P 2yn'
_symmetry_space_group_name_H-M 'P 1 21/n 1'
_atom_sites_solution_hydrogens geom
_atom_sites_solution_primary direct
_atom_sites_solution_secondary difmap
_audit_creation_method SHELXL97
_cell_angle_alpha 90.00
_cell_angle_beta 97.648(6)
_cell_angle_gamma 90.00
_cell_formula_units_Z 4
_cell_length_a 9.7351(8)
_cell_length_b 14.3655(14)
_cell_length_c 17.9804(12)
_cell_measurement_reflns_used 204
_cell_measurement_temperature 150(2)
_cell_measurement_theta_max 27.5
_cell_measurement_theta_min 2.5
_cell_volume 2492.2(4)
_computing_cell_refinement 'EvalCCD (Duisenberg <i>et al.</i>,  2003)'
_computing_data_collection 'COLLECT (Nonius, 1998)'
_computing_data_reduction 'EvalCCD (Duisenberg <i>et al.</i>,  2003)'
_computing_molecular_graphics 'DIAMOND (Brandenburg, 2007)'
_computing_publication_material 'SHELXTL (Sheldrick, 2005) and local programs'
_computing_structure_refinement 'SHELXTL (Sheldrick, 2005)'
_computing_structure_solution 'SHELXTL (Sheldrick, 2005)'
_diffrn_ambient_temperature 150(2)
_diffrn_measured_fraction_theta_full 0.972
_diffrn_measured_fraction_theta_max 0.972
_diffrn_measurement_device_type 'Nonius KappaCCD area-detector'
_diffrn_measurement_method '\f and \w'
_diffrn_radiation_monochromator graphite
_diffrn_radiation_source 'sealed tube'
_diffrn_radiation_type MoK\a
_diffrn_radiation_wavelength 0.71073
_diffrn_reflns_av_R_equivalents 0.0280
_diffrn_reflns_av_sigmaI/netI 0.0321
_diffrn_reflns_limit_h_max 11
_diffrn_reflns_limit_h_min -11
_diffrn_reflns_limit_k_max 17
_diffrn_reflns_limit_k_min -17
_diffrn_reflns_limit_l_max 21
_diffrn_reflns_limit_l_min -21
_diffrn_reflns_number 27468
_diffrn_reflns_theta_full 25.05
_diffrn_reflns_theta_max 25.05
_diffrn_reflns_theta_min 4.45
_diffrn_standards_number 0
_exptl_absorpt_coefficient_mu 6.385
_exptl_absorpt_correction_T_max 0.414
_exptl_absorpt_correction_T_min 0.088
_exptl_absorpt_correction_type numerical
_exptl_absorpt_process_details '(SHELXTL; Sheldrick, 2005)'
_exptl_crystal_colour 'pale yellow'
_exptl_crystal_density_diffrn 1.906
_exptl_crystal_density_method 'not measured'
_exptl_crystal_description needle
_exptl_crystal_F_000 1384
_exptl_crystal_size_max 0.57
_exptl_crystal_size_mid 0.19
_exptl_crystal_size_min 0.15
_refine_diff_density_max 1.067
_refine_diff_density_min -0.777
_refine_ls_extinction_method none
_refine_ls_goodness_of_fit_ref 1.105
_refine_ls_hydrogen_treatment constr
_refine_ls_matrix_type full
_refine_ls_number_parameters 337
_refine_ls_number_reflns 4332
_refine_ls_number_restraints 0
_refine_ls_restrained_S_all 1.105
_refine_ls_R_factor_all 0.0337
_refine_ls_R_factor_gt 0.0238
_refine_ls_shift/su_max 0.003
_refine_ls_shift/su_mean 0.000
_refine_ls_structure_factor_coef Fsqd
_refine_ls_weighting_details 'calc w = 1/[\s^2^(Fo^2^)+(0.0152P)^2^+3.6857P] where P=(Fo^2^+2Fc^2^)/3'
_refine_ls_weighting_scheme calc
_refine_ls_wR_factor_gt 0.0499
_refine_ls_wR_factor_ref 0.0540
_reflns_number_gt 3779
_reflns_number_total 4332
_reflns_threshold_expression I>2\s(I)
_cod_data_source_file fa3119.cif
_cod_data_source_block I
_cod_original_sg_symbol_H-M 'P 21/n'
_cod_database_code 2016248
_cod_database_fobs_code 2016248

loop_
_symmetry_equiv_pos_as_xyz
'x, y, z'
'-x+1/2, y+1/2, -z+1/2'
'-x, -y, -z'
'x-1/2, -y-1/2, z-1/2'

loop_
_atom_site_type_symbol
_atom_site_label
_atom_site_fract_x
_atom_site_fract_y
_atom_site_fract_z
_atom_site_U_iso_or_equiv
_atom_site_adp_type
_atom_site_calc_flag
_atom_site_refinement_flags
_atom_site_occupancy
Hg Hg1 0.365692(16) 0.553143(12) 0.704857(8) 0.02291(6) Uani d . 1
S S1 0.45050(11) 0.40043(8) 0.71002(6) 0.0262(2) Uani d . 1
C C1 0.5596(4) 0.3923(3) 0.6390(2) 0.0193(9) Uani d . 1
C C2 0.5843(4) 0.2943(3) 0.6155(2) 0.0204(9) Uani d . 1
C C3 0.6984(4) 0.2753(3) 0.5782(2) 0.0219(9) Uani d . 1
H H3 0.7602 0.3241 0.5695 0.026 Uiso calc R 1
C C4 0.7224(5) 0.1859(3) 0.5536(2) 0.0280(10) Uani d . 1
H H4 0.8002 0.1739 0.5283 0.034 Uiso calc R 1
C C5 0.6340(5) 0.1147(3) 0.5658(3) 0.0385(12) Uani d . 1
H H5 0.6489 0.0539 0.5478 0.046 Uiso calc R 1
C C6 0.5231(5) 0.1321(3) 0.6046(3) 0.0461(14) Uani d . 1
H H6 0.4636 0.0825 0.6144 0.055 Uiso calc R 1
C C7 0.4979(5) 0.2214(3) 0.6293(3) 0.0352(11) Uani d . 1
H H7 0.4212 0.2325 0.6558 0.042 Uiso calc R 1
C C8 0.6172(4) 0.5519(3) 0.6269(2) 0.0183(8) Uani d . 1
C C9 0.5556(4) 0.6170(3) 0.5733(2) 0.0223(9) Uani d . 1
H H9 0.5099 0.5958 0.5264 0.027 Uiso calc R 1
C C10 0.5616(4) 0.7109(3) 0.5891(2) 0.0234(9) Uani d . 1
H H10 0.5192 0.7545 0.5535 0.028 Uiso calc R 1
C C11 0.6300(4) 0.7410(3) 0.6572(2) 0.0194(9) Uani d . 1
C C12 0.6925(4) 0.6793(3) 0.7108(2) 0.0222(9) Uani d . 1
H H12 0.7388 0.7017 0.7573 0.027 Uiso calc R 1
C C13 0.6861(4) 0.5842(3) 0.6956(2) 0.0223(9) Uani d . 1
H H13 0.7284 0.5412 0.7317 0.027 Uiso calc R 1
N N1 0.6190(3) 0.4581(2) 0.60686(18) 0.0201(7) Uani d . 1
N N2 0.6331(4) 0.8405(3) 0.6742(2) 0.0262(8) Uani d . 1
O O1 0.6957(3) 0.8671(2) 0.73455(18) 0.0351(8) Uani d . 1
O O2 0.5717(4) 0.8940(2) 0.6275(2) 0.0427(9) Uani d . 1
S S2 0.27669(11) 0.70401(8) 0.71190(6) 0.0283(3) Uani d . 1
C C14 0.1559(4) 0.7195(3) 0.6289(2) 0.0232(9) Uani d . 1
C C15 0.1133(4) 0.8184(3) 0.6176(2) 0.0230(9) Uani d . 1
C C16 -0.0266(4) 0.8363(3) 0.5934(2) 0.0270(10) Uani d . 1
H H16 -0.0899 0.7861 0.5837 0.032 Uiso calc R 1
C C17 -0.0730(5) 0.9272(3) 0.5837(3) 0.0379(12) Uani d . 1
H H17 -0.1685 0.9390 0.5680 0.045 Uiso calc R 1
C C18 0.0187(5) 1.0010(3) 0.5966(3) 0.0359(11) Uani d . 1
H H18 -0.0138 1.0632 0.5901 0.043 Uiso calc R 1
C C19 0.1571(5) 0.9837(3) 0.6188(3) 0.0321(11) Uani d . 1
H H19 0.2203 1.0342 0.6265 0.038 Uiso calc R 1
C C20 0.2054(5) 0.8934(3) 0.6303(2) 0.0275(10) Uani d . 1
H H20 0.3008 0.8823 0.6467 0.033 Uiso calc R 1
C C21 0.1093(4) 0.5626(3) 0.5915(2) 0.0232(9) Uani d . 1
C C22 0.1784(4) 0.5074(3) 0.5436(2) 0.0255(9) Uani d . 1
H H22 0.2284 0.5363 0.5079 0.031 Uiso calc R 1
C C23 0.1741(5) 0.4113(3) 0.5481(2) 0.0277(10) Uani d . 1
H H23 0.2208 0.3740 0.5158 0.033 Uiso calc R 1
C C24 0.1010(4) 0.3701(3) 0.6004(2) 0.0268(10) Uani d . 1
C C25 0.0322(5) 0.4226(3) 0.6485(3) 0.0317(11) Uani d . 1
H H25 -0.0178 0.3930 0.6838 0.038 Uiso calc R 1
C C26 0.0374(4) 0.5180(3) 0.6445(3) 0.0292(10) Uani d . 1
H H26 -0.0082 0.5544 0.6779 0.035 Uiso calc R 1
N N3 0.1004(4) 0.6585(3) 0.58198(19) 0.0260(8) Uani d . 1
N N4 0.0957(4) 0.2685(3) 0.6056(2) 0.0377(10) Uani d . 1
O O3 0.1700(4) 0.2228(3) 0.5688(2) 0.0496(10) Uani d . 1
O O4 0.0177(4) 0.2327(3) 0.6465(2) 0.0488(10) Uani d . 1

loop_
_atom_site_aniso_label
_atom_site_aniso_U_11
_atom_site_aniso_U_22
_atom_site_aniso_U_33
_atom_site_aniso_U_12
_atom_site_aniso_U_13
_atom_site_aniso_U_23
Hg1 0.02093(9) 0.02133(10) 0.02660(10) 0.00489(7) 0.00359(6) -0.00331(7)
S1 0.0322(6) 0.0198(6) 0.0286(6) 0.0066(5) 0.0116(4) 0.0046(4)
C1 0.018(2) 0.018(2) 0.020(2) 0.0030(17) -0.0028(15) -0.0008(16)
C2 0.020(2) 0.020(2) 0.020(2) 0.0021(18) -0.0007(15) 0.0007(16)
C3 0.025(2) 0.018(2) 0.021(2) 0.0041(18) -0.0012(16) 0.0013(16)
C4 0.030(2) 0.026(3) 0.028(2) 0.008(2) 0.0027(18) -0.0015(18)
C5 0.039(3) 0.017(3) 0.058(3) 0.009(2) 0.000(2) -0.011(2)
C6 0.035(3) 0.017(3) 0.087(4) -0.006(2) 0.013(3) -0.001(3)
C7 0.029(2) 0.017(2) 0.061(3) 0.001(2) 0.013(2) 0.002(2)
C8 0.021(2) 0.017(2) 0.018(2) -0.0007(17) 0.0057(15) -0.0015(16)
C9 0.028(2) 0.022(2) 0.016(2) -0.0005(18) 0.0000(16) -0.0035(16)
C10 0.025(2) 0.016(2) 0.028(2) 0.0024(18) 0.0011(17) 0.0021(17)
C11 0.017(2) 0.014(2) 0.028(2) 0.0005(16) 0.0041(16) -0.0041(16)
C12 0.021(2) 0.021(2) 0.022(2) -0.0018(17) -0.0021(16) -0.0082(17)
C13 0.020(2) 0.024(2) 0.022(2) 0.0024(17) 0.0002(16) 0.0021(17)
N1 0.0242(18) 0.0140(19) 0.0222(19) 0.0017(14) 0.0034(13) -0.0017(14)
N2 0.0250(19) 0.0149(19) 0.039(2) -0.0017(16) 0.0055(16) -0.0031(16)
O1 0.0412(19) 0.0214(18) 0.041(2) -0.0061(14) -0.0011(14) -0.0130(14)
O2 0.048(2) 0.0167(18) 0.060(2) 0.0031(16) -0.0056(17) -0.0002(16)
S2 0.0291(6) 0.0234(6) 0.0307(6) 0.0100(5) -0.0030(4) -0.0095(4)
C14 0.020(2) 0.027(3) 0.024(2) 0.0046(18) 0.0051(16) -0.0012(18)
C15 0.029(2) 0.025(2) 0.016(2) 0.0065(19) 0.0060(16) -0.0033(17)
C16 0.029(2) 0.023(2) 0.028(2) 0.001(2) -0.0001(18) 0.0020(18)
C17 0.036(3) 0.033(3) 0.043(3) 0.011(2) -0.003(2) 0.007(2)
C18 0.054(3) 0.021(3) 0.034(3) 0.004(2) 0.008(2) 0.005(2)
C19 0.043(3) 0.022(2) 0.033(3) -0.006(2) 0.013(2) -0.0033(19)
C20 0.025(2) 0.028(3) 0.031(3) 0.001(2) 0.0089(18) -0.0052(19)
C21 0.022(2) 0.019(2) 0.027(2) -0.0006(18) -0.0041(16) -0.0031(17)
C22 0.029(2) 0.028(3) 0.020(2) -0.0011(19) 0.0037(17) -0.0022(18)
C23 0.031(2) 0.024(2) 0.027(2) 0.0031(19) -0.0015(18) -0.0065(18)
C24 0.026(2) 0.016(2) 0.035(3) -0.0016(18) -0.0101(18) 0.0000(18)
C25 0.029(2) 0.033(3) 0.033(3) -0.009(2) 0.0042(19) 0.003(2)
C26 0.024(2) 0.032(3) 0.032(3) -0.001(2) 0.0062(18) -0.0026(19)
N3 0.030(2) 0.019(2) 0.029(2) 0.0014(16) 0.0004(15) -0.0040(15)
N4 0.035(2) 0.027(2) 0.045(3) -0.003(2) -0.0199(19) -0.0037(19)
O3 0.061(2) 0.028(2) 0.055(2) 0.0067(18) -0.0110(19) -0.0059(17)
O4 0.046(2) 0.033(2) 0.063(3) -0.0171(17) -0.0126(18) 0.0139(18)

loop_
_atom_type_symbol
_atom_type_description
_atom_type_scat_dispersion_real
_atom_type_scat_dispersion_imag
_atom_type_scat_source
C C 0.0033 0.0016 'International Tables Vol C Tables 4.2.6.8 and 6.1.1.4'
H H 0.0000 0.0000 'International Tables Vol C Tables 4.2.6.8 and 6.1.1.4'
N N 0.0061 0.0033 'International Tables Vol C Tables 4.2.6.8 and 6.1.1.4'
O O 0.0106 0.0060 'International Tables Vol C Tables 4.2.6.8 and 6.1.1.4'
S S 0.1246 0.1234 'International Tables Vol C Tables 4.2.6.8 and 6.1.1.4'
Hg Hg -2.3894 9.2266 'International Tables Vol C Tables 4.2.6.8 and 6.1.1.4'

loop_
_geom_angle_atom_site_label_1
_geom_angle_atom_site_label_2
_geom_angle_atom_site_label_3
_geom_angle
_geom_angle_publ_flag
S1 Hg1 S2 174.37(4) yes
Hg1 S1 C1 105.98(14) yes
S1 C1 C2 113.6(3) yes
S1 C1 N1 128.7(3) yes
C2 C1 N1 117.8(4) yes
C1 C2 C3 119.1(4) ?
C1 C2 C7 122.3(4) ?
C3 C2 C7 118.6(4) ?
C2 C3 H3 119.7 ?
C2 C3 C4 120.7(4) ?
H3 C3 C4 119.7 ?
C3 C4 H4 119.9 ?
C3 C4 C5 120.2(4) ?
H4 C4 C5 119.9 ?
C4 C5 H5 120.2 ?
C4 C5 C6 119.6(4) ?
H5 C5 C6 120.2 ?
C5 C6 H6 119.6 ?
C5 C6 C7 120.7(5) ?
H6 C6 C7 119.6 ?
C2 C7 C6 120.1(4) ?
C2 C7 H7 120.0 ?
C6 C7 H7 120.0 ?
C9 C8 C13 119.3(4) ?
C9 C8 N1 118.7(3) ?
C13 C8 N1 121.7(4) ?
C8 C9 H9 119.9 ?
C8 C9 C10 120.2(4) ?
H9 C9 C10 119.9 ?
C9 C10 H10 120.3 ?
C9 C10 C11 119.4(4) ?
H10 C10 C11 120.3 ?
C10 C11 C12 122.0(4) ?
C10 C11 N2 119.1(4) ?
C12 C11 N2 118.9(4) ?
C11 C12 H12 120.5 ?
C11 C12 C13 119.0(4) ?
H12 C12 C13 120.5 ?
C8 C13 C12 120.1(4) ?
C8 C13 H13 120.0 ?
C12 C13 H13 120.0 ?
C1 N1 C8 124.9(3) yes
C11 N2 O1 118.8(4) ?
C11 N2 O2 118.2(4) ?
O1 N2 O2 123.1(4) ?
Hg1 S2 C14 106.10(15) yes
S2 C14 C15 112.0(3) yes
S2 C14 N3 129.5(3) yes
C15 C14 N3 118.5(4) yes
C14 C15 C16 117.5(4) ?
C14 C15 C20 123.5(4) ?
C16 C15 C20 119.1(4) ?
C15 C16 H16 120.0 ?
C15 C16 C17 120.1(4) ?
H16 C16 C17 120.0 ?
C16 C17 H17 119.7 ?
C16 C17 C18 120.5(4) ?
H17 C17 C18 119.7 ?
C17 C18 H18 120.2 ?
C17 C18 C19 119.6(5) ?
H18 C18 C19 120.2 ?
C18 C19 H19 119.6 ?
C18 C19 C20 120.8(4) ?
H19 C19 C20 119.6 ?
C15 C20 C19 119.9(4) ?
C15 C20 H20 120.1 ?
C19 C20 H20 120.1 ?
C22 C21 C26 118.6(4) ?
C22 C21 N3 120.8(4) ?
C26 C21 N3 120.3(4) ?
C21 C22 H22 119.8 ?
C21 C22 C23 120.4(4) ?
H22 C22 C23 119.8 ?
C22 C23 H23 120.4 ?
C22 C23 C24 119.2(4) ?
H23 C23 C24 120.4 ?
C23 C24 C25 121.8(4) ?
C23 C24 N4 119.7(4) ?
C25 C24 N4 118.6(4) ?
C24 C25 H25 120.5 ?
C24 C25 C26 119.1(4) ?
H25 C25 C26 120.5 ?
C21 C26 C25 121.0(4) ?
C21 C26 H26 119.5 ?
C25 C26 H26 119.5 ?
C14 N3 C21 125.6(4) yes
C24 N4 O3 117.9(4) ?
C24 N4 O4 118.9(4) ?
O3 N4 O4 123.2(4) ?

loop_
_geom_bond_atom_site_label_1
_geom_bond_atom_site_label_2
_geom_bond_distance
_geom_bond_publ_flag
Hg1 S1 2.3415(11) yes
Hg1 S2 2.3438(11) yes
S1 C1 1.770(4) yes
C1 C2 1.499(6) ?
C1 N1 1.285(5) yes
C2 C3 1.399(6) ?
C2 C7 1.386(6) ?
C3 H3 0.950 ?
C3 C4 1.388(6) ?
C4 H4 0.950 ?
C4 C5 1.373(7) ?
C5 H5 0.950 ?
C5 C6 1.383(7) ?
C6 H6 0.950 ?
C6 C7 1.390(7) ?
C7 H7 0.950 ?
C8 C9 1.418(6) ?
C8 C13 1.403(6) ?
C8 N1 1.395(5) ?
C9 H9 0.950 ?
C9 C10 1.377(6) ?
C10 H10 0.950 ?
C10 C11 1.382(6) ?
C11 C12 1.389(6) ?
C11 N2 1.462(5) ?
C12 H12 0.950 ?
C12 C13 1.393(6) ?
C13 H13 0.950 ?
N2 O1 1.232(5) ?
N2 O2 1.233(5) ?
S2 C14 1.787(4) yes
C14 C15 1.486(6) ?
C14 N3 1.284(5) yes
C15 C16 1.397(6) ?
C15 C20 1.400(6) ?
C16 H16 0.950 ?
C16 C17 1.386(6) ?
C17 H17 0.950 ?
C17 C18 1.385(7) ?
C18 H18 0.950 ?
C18 C19 1.377(7) ?
C19 H19 0.950 ?
C19 C20 1.386(7) ?
C20 H20 0.950 ?
C21 C22 1.406(6) ?
C21 C26 1.410(6) ?
C21 N3 1.390(6) ?
C22 H22 0.950 ?
C22 C23 1.384(6) ?
C23 H23 0.950 ?
C23 C24 1.385(6) ?
C24 C25 1.384(7) ?
C24 N4 1.464(6) ?
C25 H25 0.950 ?
C25 C26 1.374(7) ?
C26 H26 0.950 ?
N4 O3 1.233(6) ?
N4 O4 1.237(6) ?

loop_
_geom_torsion_atom_site_label_1
_geom_torsion_atom_site_label_2
_geom_torsion_atom_site_label_3
_geom_torsion_atom_site_label_4
_geom_torsion
Hg1 S1 C1 C2 -160.0(2)
Hg1 S1 C1 N1 20.8(4)
S1 C1 C2 C3 -160.6(3)
S1 C1 C2 C7 19.5(5)
N1 C1 C2 C3 18.8(5)
N1 C1 C2 C7 -161.2(4)
C1 C2 C3 C4 -178.1(4)
C7 C2 C3 C4 1.8(6)
C2 C3 C4 C5 -0.1(6)
C3 C4 C5 C6 -1.8(7)
C4 C5 C6 C7 1.9(8)
C1 C2 C7 C6 178.2(4)
C3 C2 C7 C6 -1.7(7)
C5 C6 C7 C2 -0.2(8)
C13 C8 C9 C10 -0.9(6)
N1 C8 C9 C10 -174.8(4)
C8 C9 C10 C11 0.9(6)
C9 C10 C11 C12 -0.5(6)
C9 C10 C11 N2 -178.5(4)
C10 C11 C12 C13 0.1(6)
N2 C11 C12 C13 178.1(4)
C11 C12 C13 C8 -0.1(6)
C9 C8 C13 C12 0.5(6)
N1 C8 C13 C12 174.2(4)
S1 C1 N1 C8 5.4(6)
C2 C1 N1 C8 -173.8(3)
C9 C8 N1 C1 -118.3(4)
C13 C8 N1 C1 68.0(5)
C10 C11 N2 O1 -179.0(4)
C10 C11 N2 O2 1.4(6)
C12 C11 N2 O1 2.9(6)
C12 C11 N2 O2 -176.7(4)
Hg1 S2 C14 C15 -167.9(2)
Hg1 S2 C14 N3 15.0(4)
S2 C14 C15 C16 -138.5(3)
S2 C14 C15 C20 41.1(5)
N3 C14 C15 C16 39.0(5)
N3 C14 C15 C20 -141.4(4)
C14 C15 C16 C17 178.4(4)
C20 C15 C16 C17 -1.2(6)
C15 C16 C17 C18 1.0(7)
C16 C17 C18 C19 0.3(7)
C17 C18 C19 C20 -1.6(7)
C18 C19 C20 C15 1.4(6)
C14 C15 C20 C19 -179.6(4)
C16 C15 C20 C19 0.0(6)
C26 C21 C22 C23 0.8(6)
N3 C21 C22 C23 -173.0(4)
C21 C22 C23 C24 0.0(6)
C22 C23 C24 C25 -0.2(6)
C22 C23 C24 N4 180.0(4)
C23 C24 C25 C26 -0.3(7)
N4 C24 C25 C26 179.5(4)
C24 C25 C26 C21 1.1(7)
C22 C21 C26 C25 -1.3(6)
N3 C21 C26 C25 172.4(4)
S2 C14 N3 C21 9.1(7)
C15 C14 N3 C21 -167.8(4)
C22 C21 N3 C14 -115.0(5)
C26 C21 N3 C14 71.4(6)
C23 C24 N4 O3 8.0(6)
C23 C24 N4 O4 -172.0(4)
C25 C24 N4 O3 -171.8(4)
C25 C24 N4 O4 8.2(6)

loop_
_cod_related_entry_id
_cod_related_entry_database
_cod_related_entry_code
1 ChemSpider 24726079
